data_4036127
loop_
_publ_author_name
'Li, Yin-Long'
'Li, Jian'
'Ma, Ai-Lun'
'Huang, Ya-Nan'
'Deng, Jun'

_publ_section_title
;
 Metal-free synthesis of indole via NIS-mediated cascade C-N bond
 formation/aromatization.
;
_journal_issue 8
_journal_name_full 'The Journal of organic chemistry'
_journal_page_first 3841
_journal_page_last 3851
_journal_paper_doi 10.1021/acs.joc.5b00090
_journal_volume 80
_journal_year 2015
_chemical_formula_sum 'C28 H23 N O3 S'
_chemical_formula_weight 453.53
_space_group_IT_number 2
_space_group_name_Hall '-P 1'
_space_group_name_H-M_alt 'P -1'
_atom_sites_solution_hydrogens geom
_atom_sites_solution_primary direct
_atom_sites_solution_secondary difmap
_audit_creation_method SHELXL-97
_cell_angle_alpha 86.50(3)
_cell_angle_beta 77.99(3)
_cell_angle_gamma 64.10(3)
_cell_formula_units_Z 2
_cell_length_a 9.907(2)
_cell_length_b 11.217(2)
_cell_length_c 11.866(2)
_cell_measurement_temperature 293(2)
_cell_volume 1159.6(5)
_computing_structure_refinement 'SHELXL-97 (Sheldrick, 1997)'
_computing_structure_solution 'SHELXS-97 (Sheldrick, 1990)'
_diffrn_ambient_temperature 293(2)
_diffrn_measured_fraction_theta_full 0.997
_diffrn_measured_fraction_theta_max 0.997
_diffrn_radiation_monochromator graphite
_diffrn_radiation_source 'fine-focus sealed tube'
_diffrn_radiation_type MoK\a
_diffrn_radiation_wavelength 0.71073
_diffrn_reflns_av_R_equivalents 0.0540
_diffrn_reflns_av_sigmaI/netI 0.0728
_diffrn_reflns_limit_h_max 12
_diffrn_reflns_limit_h_min -11
_diffrn_reflns_limit_k_max 11
_diffrn_reflns_limit_k_min -13
_diffrn_reflns_limit_l_max 13
_diffrn_reflns_limit_l_min -14
_diffrn_reflns_number 9704
_diffrn_reflns_theta_full 25.50
_diffrn_reflns_theta_max 25.50
_diffrn_reflns_theta_min 3.15
_exptl_absorpt_coefficient_mu 0.170
_exptl_absorpt_correction_T_max 0.9750
_exptl_absorpt_correction_T_min 0.9587
_exptl_crystal_density_diffrn 1.299
_exptl_crystal_density_method 'not measured'
_exptl_crystal_F_000 476
_exptl_crystal_size_max 0.25
_exptl_crystal_size_mid 0.20
_exptl_crystal_size_min 0.15
_refine_diff_density_max 0.219
_refine_diff_density_min -0.280
_refine_diff_density_rms 0.046
_refine_ls_extinction_coef 0.018(3)
_refine_ls_extinction_expression Fc^*^=kFc[1+0.001xFc^2^\l^3^/sin(2\q)]^-1/4^
_refine_ls_extinction_method SHELXL
_refine_ls_goodness_of_fit_ref 0.994
_refine_ls_hydrogen_treatment mixed
_refine_ls_matrix_type full
_refine_ls_number_parameters 299
_refine_ls_number_reflns 4312
_refine_ls_number_restraints 0
_refine_ls_restrained_S_all 0.994
_refine_ls_R_factor_all 0.0959
_refine_ls_R_factor_gt 0.0562
_refine_ls_shift/su_max 0.000
_refine_ls_shift/su_mean 0.000
_refine_ls_structure_factor_coef Fsqd
_refine_ls_weighting_details 'calc w=1/[\s^2^(Fo^2^)+(0.0800P)^2^+0.0000P] where P=(Fo^2^+2Fc^2^)/3'
_refine_ls_weighting_scheme calc
_refine_ls_wR_factor_gt 0.1350
_refine_ls_wR_factor_ref 0.1510
_reflns_number_gt 2788
_reflns_number_total 4312
_reflns_threshold_expression >2sigma(I)
_cod_data_source_file jo5b00090_si_001.cif
_cod_data_source_block b
_cod_original_cell_volume 1159.6(4)
_cod_database_code 4036127

loop_
_symmetry_equiv_pos_as_xyz
'x, y, z'
'-x, -y, -z'

loop_
_atom_site_label
_atom_site_type_symbol
_atom_site_fract_x
_atom_site_fract_y
_atom_site_fract_z
_atom_site_U_iso_or_equiv
_atom_site_adp_type
_atom_site_occupancy
_atom_site_symmetry_multiplicity
_atom_site_calc_flag
_atom_site_refinement_flags
N1 N 0.4968(2) 0.6578(2) 0.22016(16) 0.0411(5) Uani 1 1 d .
S1 S 0.60423(8) 0.67746(7) 0.30323(6) 0.0479(2) Uani 1 1 d .
O1 O 0.1786(3) 0.8101(2) -0.35132(15) 0.0702(6) Uani 1 1 d .
O2 O 0.5838(2) 0.60854(19) 0.40563(15) 0.0597(6) Uani 1 1 d .
O3 O 0.7528(2) 0.6408(2) 0.23324(16) 0.0620(6) Uani 1 1 d .
C1 C 0.1153(3) 0.7201(3) 0.1998(2) 0.0531(7) Uani 1 1 d .
H1A H 0.0589 0.7456 0.1418 0.064 Uiso 1 1 calc R
C2 C 0.0529(4) 0.6926(3) 0.3074(2) 0.0649(9) Uani 1 1 d .
H2B H -0.0462 0.6995 0.3221 0.078 Uiso 1 1 calc R
C3 C 0.1372(4) 0.6544(3) 0.3943(2) 0.0646(9) Uani 1 1 d .
H3B H 0.0924 0.6376 0.4667 0.078 Uiso 1 1 calc R
C4 C 0.2851(3) 0.6408(3) 0.3760(2) 0.0545(7) Uani 1 1 d .
H4A H 0.3414 0.6136 0.4341 0.065 Uiso 1 1 calc R
C5 C 0.3475(3) 0.6695(2) 0.2671(2) 0.0413(6) Uani 1 1 d .
C6 C 0.2634(3) 0.7093(2) 0.1793(2) 0.0408(6) Uani 1 1 d .
C7 C 0.3631(3) 0.7243(2) 0.07644(19) 0.0400(6) Uani 1 1 d .
C8 C 0.3210(3) 0.7527(2) -0.0386(2) 0.0413(6) Uani 1 1 d .
C9 C 0.1970(3) 0.8688(3) -0.0554(2) 0.0581(8) Uani 1 1 d .
H9A H 0.1461 0.9325 0.0043 0.070 Uiso 1 1 calc R
C10 C 0.1466(3) 0.8927(3) -0.1588(2) 0.0620(8) Uani 1 1 d .
H10A H 0.0631 0.9714 -0.1681 0.074 Uiso 1 1 calc R
C11 C 0.2216(3) 0.7987(3) -0.2474(2) 0.0475(7) Uani 1 1 d .
C12 C 0.3483(3) 0.6847(3) -0.2338(2) 0.0486(7) Uani 1 1 d .
H12A H 0.4011 0.6225 -0.2945 0.058 Uiso 1 1 calc R
C13 C 0.3973(3) 0.6622(2) -0.1308(2) 0.0456(7) Uani 1 1 d .
H13A H 0.4833 0.5849 -0.1230 0.055 Uiso 1 1 calc R
C14 C 0.0381(4) 0.9151(4) -0.3639(3) 0.0841(11) Uani 1 1 d .
H14A H 0.0225 0.9113 -0.4406 0.126 Uiso 1 1 calc R
H14B H 0.0396 0.9980 -0.3508 0.126 Uiso 1 1 calc R
H14C H -0.0438 0.9076 -0.3091 0.126 Uiso 1 1 calc R
C15 C 0.5014(3) 0.6954(2) 0.10195(19) 0.0384(6) Uani 1 1 d .
C16 C 0.6382(3) 0.6932(3) 0.0231(2) 0.0418(6) Uani 1 1 d .
C17 C 0.6365(4) 0.8122(3) -0.0187(3) 0.0655(9) Uani 1 1 d .
H17A H 0.5507 0.8918 0.0046 0.079 Uiso 1 1 calc R
C18 C 0.7626(5) 0.8122(4) -0.0951(3) 0.0845(11) Uani 1 1 d .
H18A H 0.7620 0.8924 -0.1207 0.101 Uiso 1 1 calc R
C19 C 0.8879(4) 0.6966(4) -0.1335(3) 0.0764(10) Uani 1 1 d .
H19A H 0.9718 0.6977 -0.1854 0.092 Uiso 1 1 calc R
C20 C 0.8885(4) 0.5780(4) -0.0944(3) 0.0694(9) Uani 1 1 d .
H20A H 0.9726 0.4984 -0.1207 0.083 Uiso 1 1 calc R
C21 C 0.7649(3) 0.5777(3) -0.0167(2) 0.0552(7) Uani 1 1 d .
H21A H 0.7670 0.4972 0.0096 0.066 Uiso 1 1 calc R
C22 C 0.5179(3) 0.8478(3) 0.3348(2) 0.0434(6) Uani 1 1 d .
C23 C 0.5700(3) 0.9294(3) 0.2649(2) 0.0576(8) Uani 1 1 d .
H23A H 0.6545 0.8931 0.2048 0.069 Uiso 1 1 calc R
C24 C 0.4953(4) 1.0640(3) 0.2856(2) 0.0623(8) Uani 1 1 d .
H24A H 0.5300 1.1182 0.2382 0.075 Uiso 1 1 calc R
C25 C 0.3703(4) 1.1217(3) 0.3745(2) 0.0541(7) Uani 1 1 d .
C26 C 0.2881(4) 1.2696(3) 0.3944(3) 0.0766(10) Uani 1 1 d .
H26A H 0.3362 1.3111 0.3375 0.115 Uiso 1 1 calc R
H26B H 0.2926 1.2921 0.4699 0.115 Uiso 1 1 calc R
H26C H 0.1831 1.3001 0.3886 0.115 Uiso 1 1 calc R
C27 C 0.3239(3) 1.0376(3) 0.4452(2) 0.0546(8) Uani 1 1 d .
H27A H 0.2421 1.0740 0.5072 0.066 Uiso 1 1 calc R
C28 C 0.3949(3) 0.9024(3) 0.4264(2) 0.0507(7) Uani 1 1 d .
H28A H 0.3609 0.8483 0.4746 0.061 Uiso 1 1 calc R

loop_
_atom_site_aniso_label
_atom_site_aniso_U_11
_atom_site_aniso_U_22
_atom_site_aniso_U_33
_atom_site_aniso_U_23
_atom_site_aniso_U_13
_atom_site_aniso_U_12
N1 0.0370(13) 0.0471(13) 0.0408(11) -0.0004(9) -0.0101(9) -0.0187(11)
S1 0.0396(4) 0.0553(5) 0.0499(4) -0.0027(3) -0.0161(3) -0.0180(3)
O1 0.0733(16) 0.0915(17) 0.0481(11) 0.0136(10) -0.0256(11) -0.0335(13)
O2 0.0700(15) 0.0644(13) 0.0533(11) 0.0107(9) -0.0296(10) -0.0306(11)
O3 0.0310(12) 0.0805(15) 0.0678(12) -0.0158(10) -0.0095(9) -0.0161(10)
C1 0.0388(17) 0.065(2) 0.0550(16) -0.0078(13) -0.0054(13) -0.0225(15)
C2 0.0471(19) 0.091(3) 0.063(2) -0.0085(16) 0.0015(15) -0.0400(18)
C3 0.060(2) 0.087(2) 0.0521(17) -0.0026(15) 0.0025(15) -0.0413(19)
C4 0.059(2) 0.067(2) 0.0428(15) -0.0003(13) -0.0083(13) -0.0325(16)
C5 0.0401(16) 0.0417(15) 0.0413(14) -0.0055(11) -0.0048(11) -0.0175(13)
C6 0.0347(15) 0.0427(15) 0.0439(14) -0.0064(11) -0.0073(11) -0.0151(12)
C7 0.0370(16) 0.0406(15) 0.0390(13) -0.0041(10) -0.0054(11) -0.0140(12)
C8 0.0343(15) 0.0423(15) 0.0456(14) 0.0012(11) -0.0068(11) -0.0156(12)
C9 0.0462(18) 0.0605(19) 0.0457(16) -0.0056(13) -0.0081(13) -0.0028(15)
C10 0.0440(19) 0.070(2) 0.0504(17) 0.0103(14) -0.0120(13) -0.0051(15)
C11 0.0492(18) 0.0600(19) 0.0376(15) 0.0091(12) -0.0109(12) -0.0275(15)
C12 0.0582(19) 0.0432(16) 0.0417(14) -0.0028(11) -0.0092(13) -0.0196(14)
C13 0.0441(17) 0.0356(15) 0.0509(15) -0.0012(11) -0.0097(12) -0.0114(13)
C14 0.078(3) 0.109(3) 0.067(2) 0.034(2) -0.0369(19) -0.037(2)
C15 0.0335(15) 0.0363(14) 0.0418(14) -0.0023(10) -0.0083(11) -0.0114(12)
C16 0.0378(16) 0.0464(16) 0.0435(14) 0.0001(11) -0.0088(11) -0.0201(13)
C17 0.063(2) 0.053(2) 0.075(2) 0.0042(15) -0.0008(16) -0.0267(17)
C18 0.092(3) 0.081(3) 0.092(3) 0.020(2) -0.005(2) -0.056(3)
C19 0.065(3) 0.106(3) 0.068(2) 0.005(2) 0.0013(17) -0.054(2)
C20 0.0403(19) 0.081(3) 0.073(2) -0.0113(17) 0.0040(15) -0.0195(18)
C21 0.0399(18) 0.0518(18) 0.0663(18) -0.0034(14) 0.0028(14) -0.0182(15)
C22 0.0408(16) 0.0538(17) 0.0416(14) -0.0028(11) -0.0079(12) -0.0256(14)
C23 0.058(2) 0.069(2) 0.0521(17) -0.0109(14) 0.0008(14) -0.0374(18)
C24 0.081(2) 0.064(2) 0.0571(18) 0.0009(14) -0.0042(16) -0.049(2)
C25 0.058(2) 0.0581(19) 0.0557(17) -0.0036(13) -0.0172(14) -0.0309(16)
C26 0.083(3) 0.065(2) 0.086(2) -0.0055(17) -0.0243(19) -0.031(2)
C27 0.0437(18) 0.065(2) 0.0536(17) -0.0098(14) -0.0025(13) -0.0241(16)
C28 0.0512(19) 0.0581(19) 0.0470(15) -0.0004(12) -0.0048(13) -0.0295(16)

loop_
_atom_type_symbol
_atom_type_description
_atom_type_scat_dispersion_real
_atom_type_scat_dispersion_imag
_atom_type_scat_source
C C 0.0033 0.0016 'International Tables Vol C Tables 4.2.6.8 and 6.1.1.4'
H H 0.0000 0.0000 'International Tables Vol C Tables 4.2.6.8 and 6.1.1.4'
N N 0.0061 0.0033 'International Tables Vol C Tables 4.2.6.8 and 6.1.1.4'
O O 0.0106 0.0060 'International Tables Vol C Tables 4.2.6.8 and 6.1.1.4'
S S 0.1246 0.1234 'International Tables Vol C Tables 4.2.6.8 and 6.1.1.4'

loop_
_geom_angle_atom_site_label_1
_geom_angle_atom_site_label_2
_geom_angle_atom_site_label_3
_geom_angle
C5 N1 C15 107.82(19)
C5 N1 S1 121.45(15)
C15 N1 S1 123.57(17)
O3 S1 O2 120.58(13)
O3 S1 N1 106.74(11)
O2 S1 N1 105.25(11)
O3 S1 C22 109.20(13)
O2 S1 C22 109.63(12)
N1 S1 C22 104.09(11)
C11 O1 C14 118.3(2)
C2 C1 C6 119.1(3)
C2 C1 H1A 120.5
C6 C1 H1A 120.5
C1 C2 C3 120.5(3)
C1 C2 H2B 119.8
C3 C2 H2B 119.8
C4 C3 C2 121.7(3)
C4 C3 H3B 119.1
C2 C3 H3B 119.1
C3 C4 C5 117.5(3)
C3 C4 H4A 121.2
C5 C4 H4A 121.2
C4 C5 N1 130.8(2)
C4 C5 C6 121.3(2)
N1 C5 C6 107.8(2)
C1 C6 C5 119.8(2)
C1 C6 C7 132.7(2)
C5 C6 C7 107.4(2)
C15 C7 C6 108.7(2)
C15 C7 C8 127.2(2)
C6 C7 C8 123.8(2)
C13 C8 C9 117.4(2)
C13 C8 C7 121.9(2)
C9 C8 C7 120.5(2)
C10 C9 C8 121.8(3)
C10 C9 H9A 119.1
C8 C9 H9A 119.1
C11 C10 C9 119.3(3)
C11 C10 H10A 120.3
C9 C10 H10A 120.3
O1 C11 C12 116.1(2)
O1 C11 C10 124.2(3)
C12 C11 C10 119.7(2)
C11 C12 C13 120.4(2)
C11 C12 H12A 119.8
C13 C12 H12A 119.8
C12 C13 C8 121.3(2)
C12 C13 H13A 119.4
C8 C13 H13A 119.4
O1 C14 H14A 109.5
O1 C14 H14B 109.5
H14A C14 H14B 109.5
O1 C14 H14C 109.5
H14A C14 H14C 109.5
H14B C14 H14C 109.5
C7 C15 N1 108.3(2)
C7 C15 C16 127.4(2)
N1 C15 C16 124.2(2)
C21 C16 C17 118.2(3)
C21 C16 C15 122.8(2)
C17 C16 C15 118.9(3)
C16 C17 C18 119.9(3)
C16 C17 H17A 120.0
C18 C17 H17A 120.0
C17 C18 C19 121.1(3)
C17 C18 H18A 119.4
C19 C18 H18A 119.4
C20 C19 C18 119.2(3)
C20 C19 H19A 120.4
C18 C19 H19A 120.4
C21 C20 C19 119.9(3)
C21 C20 H20A 120.0
C19 C20 H20A 120.0
C16 C21 C20 121.7(3)
C16 C21 H21A 119.2
C20 C21 H21A 119.2
C28 C22 C23 120.0(3)
C28 C22 S1 120.4(2)
C23 C22 S1 119.5(2)
C24 C23 C22 119.2(3)
C24 C23 H23A 120.4
C22 C23 H23A 120.4
C23 C24 C25 122.2(3)
C23 C24 H24A 118.9
C25 C24 H24A 118.9
C24 C25 C27 117.3(3)
C24 C25 C26 121.4(3)
C27 C25 C26 121.3(3)
C25 C26 H26A 109.5
C25 C26 H26B 109.5
H26A C26 H26B 109.5
C25 C26 H26C 109.5
H26A C26 H26C 109.5
H26B C26 H26C 109.5
C28 C27 C25 122.1(3)
C28 C27 H27A 118.9
C25 C27 H27A 118.9
C27 C28 C22 119.1(3)
C27 C28 H28A 120.5
C22 C28 H28A 120.5

loop_
_geom_bond_atom_site_label_1
_geom_bond_atom_site_label_2
_geom_bond_distance
N1 C5 1.418(3)
N1 C15 1.437(3)
N1 S1 1.680(2)
S1 O3 1.424(2)
S1 O2 1.4264(19)
S1 C22 1.746(3)
O1 C11 1.367(3)
O1 C14 1.407(4)
C1 C2 1.378(4)
C1 C6 1.388(4)
C1 H1A 0.9300
C2 C3 1.391(4)
C2 H2B 0.9300
C3 C4 1.377(4)
C3 H3B 0.9300
C4 C5 1.395(3)
C4 H4A 0.9300
C5 C6 1.400(3)
C6 C7 1.453(3)
C7 C15 1.359(3)
C7 C8 1.486(3)
C8 C13 1.386(3)
C8 C9 1.385(4)
C9 C10 1.387(4)
C9 H9A 0.9300
C10 C11 1.377(4)
C10 H10A 0.9300
C11 C12 1.376(4)
C12 C13 1.376(3)
C12 H12A 0.9300
C13 H13A 0.9300
C14 H14A 0.9600
C14 H14B 0.9600
C14 H14C 0.9600
C15 C16 1.468(3)
C16 C21 1.373(4)
C16 C17 1.391(4)
C17 C18 1.382(4)
C17 H17A 0.9300
C18 C19 1.364(5)
C18 H18A 0.9300
C19 C20 1.379(5)
C19 H19A 0.9300
C20 C21 1.373(4)
C20 H20A 0.9300
C21 H21A 0.9300
C22 C28 1.385(4)
C22 C23 1.390(4)
C23 C24 1.371(4)
C23 H23A 0.9300
C24 C25 1.380(4)
C24 H24A 0.9300
C25 C27 1.387(4)
C25 C26 1.503(4)
C26 H26A 0.9600
C26 H26B 0.9600
C26 H26C 0.9600
C27 C28 1.375(4)
C27 H27A 0.9300
C28 H28A 0.9300

loop_
_geom_torsion_atom_site_label_1
_geom_torsion_atom_site_label_2
_geom_torsion_atom_site_label_3
_geom_torsion_atom_site_label_4
_geom_torsion
C5 N1 S1 O3 171.82(19)
C15 N1 S1 O3 -41.4(2)
C5 N1 S1 O2 42.6(2)
C15 N1 S1 O2 -170.67(18)
C5 N1 S1 C22 -72.7(2)
C15 N1 S1 C22 74.0(2)
C6 C1 C2 C3 0.0(4)
C1 C2 C3 C4 -1.0(5)
C2 C3 C4 C5 1.3(5)
C3 C4 C5 N1 -175.9(3)
C3 C4 C5 C6 -0.6(4)
C15 N1 C5 C4 177.5(3)
S1 N1 C5 C4 -31.2(4)
C15 N1 C5 C6 1.7(3)
S1 N1 C5 C6 153.08(17)
C2 C1 C6 C5 0.7(4)
C2 C1 C6 C7 176.5(3)
C4 C5 C6 C1 -0.4(4)
N1 C5 C6 C1 175.9(2)
C4 C5 C6 C7 -177.1(2)
N1 C5 C6 C7 -0.9(3)
C1 C6 C7 C15 -176.5(3)
C5 C6 C7 C15 -0.3(3)
C1 C6 C7 C8 -2.4(4)
C5 C6 C7 C8 173.7(2)
C15 C7 C8 C13 58.7(4)
C6 C7 C8 C13 -114.3(3)
C15 C7 C8 C9 -125.0(3)
C6 C7 C8 C9 62.0(4)
C13 C8 C9 C10 2.3(4)
C7 C8 C9 C10 -174.2(3)
C8 C9 C10 C11 0.0(5)
C14 O1 C11 C12 171.1(3)
C14 O1 C11 C10 -8.8(4)
C9 C10 C11 O1 177.7(3)
C9 C10 C11 C12 -2.2(5)
O1 C11 C12 C13 -177.8(2)
C10 C11 C12 C13 2.1(4)
C11 C12 C13 C8 0.2(4)
C9 C8 C13 C12 -2.4(4)
C7 C8 C13 C12 174.0(2)
C6 C7 C15 N1 1.4(3)
C8 C7 C15 N1 -172.4(2)
C6 C7 C15 C16 177.7(2)
C8 C7 C15 C16 4.0(4)
C5 N1 C15 C7 -2.0(3)
S1 N1 C15 C7 -152.54(18)
C5 N1 C15 C16 -178.4(2)
S1 N1 C15 C16 31.0(3)
C7 C15 C16 C21 -106.9(3)
N1 C15 C16 C21 68.9(3)
C7 C15 C16 C17 69.2(4)
N1 C15 C16 C17 -115.0(3)
C21 C16 C17 C18 -2.3(4)
C15 C16 C17 C18 -178.5(3)
C16 C17 C18 C19 2.1(5)
C17 C18 C19 C20 -0.5(5)
C18 C19 C20 C21 -0.9(5)
C17 C16 C21 C20 0.9(4)
C15 C16 C21 C20 177.0(3)
C19 C20 C21 C16 0.6(5)
O3 S1 C22 C28 -161.2(2)
O2 S1 C22 C28 -27.1(2)
N1 S1 C22 C28 85.1(2)
O3 S1 C22 C23 21.0(2)
O2 S1 C22 C23 155.1(2)
N1 S1 C22 C23 -92.7(2)
C28 C22 C23 C24 -2.0(4)
S1 C22 C23 C24 175.7(2)
C22 C23 C24 C25 0.6(4)
C23 C24 C25 C27 1.5(4)
C23 C24 C25 C26 -178.8(3)
C24 C25 C27 C28 -2.1(4)
C26 C25 C27 C28 178.2(3)
C25 C27 C28 C22 0.7(4)
C23 C22 C28 C27 1.4(4)
S1 C22 C28 C27 -176.35(19)
